data_1558502
loop_
_publ_author_name
'Husebye, Steinar'
'Kato, Michinobu'
'Maartmann-Moe, Knut'
'Muto, Yoneichiro'
'Nakashima, Michio'
'Tokii, Tadashi'

_publ_section_title
;
 Magnetic Properties of Some Nickel(II)-Substituted Propanoate Dimers and
 the Crystal Structure of Tetrakis(mu-2-methyl-2-phenylpropionato-O,O')
 bis(triphenylphosphine)dinickel(II), [Ni(Me2PhCCOO)2PPh3]2
;
_journal_name_full 'Acta Chemica Scandinavica'
_journal_page_first 628
_journal_page_last 634
_journal_paper_doi 10.3891/acta.chem.scand.48-0628
_journal_volume 48
_journal_year 1994
_chemical_formula_sum 'C76 H74 Ni2 O8 P2'
_chemical_formula_weight 1294.73
_chemical_name_common
;
Tetrakis(mu-2-methyl-2-phenylpropionato-O,O')
bis(triphenylphosphine)dinickel(II), [Ni(Me2PhCCOO)2PPh3]2
;
_space_group_IT_number 2
_space_group_name_Hall '-P 1'
_space_group_name_H-M_alt 'P -1'
_symmetry_cell_setting triclinic
_symmetry_Int_Tables_number 2
_symmetry_space_group_name_Hall '-P 1'
_symmetry_space_group_name_H-M 'P -1'
_cell_angle_alpha 86.13(3)
_cell_angle_beta 82.57(3)
_cell_angle_gamma 76.72(3)
_cell_formula_units_Z 2
_cell_length_a 12.001(5)
_cell_length_b 14.688(5)
_cell_length_c 19.666(6)
_cell_volume 3343(2)
_diffrn_ambient_temperature 295
_diffrn_radiation_probe x-ray
_diffrn_radiation_type MoK\a
_diffrn_radiation_wavelength 0.70930
_exptl_absorpt_coefficient_mu 0.665
_exptl_crystal_density_diffrn 1.286
_refine_ls_goodness_of_fit_ref 2.408
_refine_ls_number_reflns 5691
_refine_ls_R_factor_gt 0.085
_refine_ls_wR_factor_gt 0.083
_cod_data_source_file Acta-Chem-Scand-1994-48-628.cif
_cod_data_source_block 1
_cod_database_code 1558502

loop_
_space_group_symop_id
_space_group_symop_operation_xyz
1 x,y,z
2 -x,-y,-z

loop_
_atom_site_label
_atom_site_type_symbol
_atom_site_thermal_displace_type
_atom_site_fract_x
_atom_site_fract_y
_atom_site_fract_z
_atom_site_occupancy
_atom_site_U_iso_or_equiv
_atom_site_calc_flag
_atom_site_refinement_flags
_atom_site_disorder_assembly
_atom_site_disorder_group
Ni1 Ni Uiso 0.08004(9) 0.04021(8) 0.02332(6) 1.000 0.0290(3) . . . .
Ni2 Ni Uiso 0.38910(10) 0.51036(9) 0.53295(6) 1.000 0.0361(4) . . . .
P1 P Uiso 0.2060(2) 0.1288(2) 0.05690(10) 1.000 0.0327(6) . . . .
P2 P Uiso 0.2200(2) 0.5187(2) 0.61320(10) 1.000 0.0459(8) . . . .
O1 O Uiso 0.0073(5) 0.1472(4) -0.0365(3) 1.000 0.047(3) . . . .
O2 O Uiso -0.1244(5) 0.0844(4) -0.0722(3) 1.000 0.049(3) . . . .
O3 O Uiso -0.0453(5) 0.0811(4) 0.1002(3) 1.000 0.047(3) . . . .
O4 O Uiso -0.1734(5) 0.0189(4) 0.0610(3) 1.000 0.049(3) . . . .
C1 C Uiso -0.0762(8) 0.1505(6) -0.0703(5) 1.000 0.041(3) . . . .
C2 C Uiso -0.1225(8) 0.2443(7) -0.1088(5) 1.000 0.048(3) . . . .
C3 C Uiso -0.1560(10) 0.2208(8) -0.1773(6) 1.000 0.070(4) . . . .
C4 C Uiso -0.0250(10) 0.2983(8) -0.1255(6) 1.000 0.076(4) . . . .
O5 O Uiso 0.4758(5) 0.3962(5) 0.5822(3) 1.000 0.053(3) . . . .
C5 C Uiso -0.2195(8) 0.2970(7) -0.0634(5) 1.000 0.053(3) . . . .
C6 C Uiso -0.3310(10) 0.3199(9) -0.0792(7) 1.000 0.100(5) . . . .
O6 O Uiso 0.6575(5) 0.3810(5) 0.5348(3) 1.000 0.057(3) . . . .
C7 C Uiso -0.4210(10) 0.3710(10) -0.0303(9) 1.000 0.141(6) . . . .
O7 O Uiso 0.3652(5) 0.4234(5) 0.4645(3) 1.000 0.056(3) . . . .
O8 O Uiso 0.5451(5) 0.4053(4) 0.4146(3) 1.000 0.047(3) . . . .
C8 C Uiso -0.3930(10) 0.3940(10) 0.0257(8) 1.000 0.131(6) . . . .
C9 C Uiso -0.2840(10) 0.3810(10) 0.0436(8) 1.000 0.132(6) . . . .
C10 C Uiso -0.1980(10) 0.3272(9) -0.0025(7) 1.000 0.099(5) . . . .
C11 C Uiso -0.1439(7) 0.0639(6) 0.1034(4) 1.000 0.038(3) . . . .
C12 C Uiso -0.2302(8) 0.1002(6) 0.1641(5) 1.000 0.047(3) . . . .
C13 C Uiso -0.2050(10) 0.1842(8) 0.1933(6) 1.000 0.074(4) . . . .
C14 C Uiso -0.3500(10) 0.1316(9) 0.1367(7) 1.000 0.094(4) . . . .
C15 C Uiso -0.2310(10) 0.0248(9) 0.2153(6) 1.000 0.087(4) . . . .
C16 C Uiso -0.141(2) -0.0220(10) 0.2380(10) 1.000 0.167(8) . . . .
C17 C Uiso -0.140(2) -0.109(2) 0.2970(10) 1.000 0.231(10) . . . .
C18 C Uiso -0.243(2) -0.117(2) 0.3100(10) 1.000 0.210(10) . . . .
C19 C Uiso -0.344(2) -0.062(2) 0.3010(10) 1.000 0.213(10) . . . .
C20 C Uiso -0.340(2) 0.0090(10) 0.2450(9) 1.000 0.148(6) . . . .
C21 C Uiso 0.2524(7) 0.0988(6) 0.1407(4) 1.000 0.033(3) . . . .
C22 C Uiso 0.2275(8) 0.0206(7) 0.1763(5) 1.000 0.053(3) . . . .
C23 C Uiso 0.2578(9) -0.0036(7) 0.2429(6) 1.000 0.066(4) . . . .
C24 C Uiso 0.3132(9) 0.0516(7) 0.2723(5) 1.000 0.062(3) . . . .
C25 C Uiso 0.3369(9) 0.1279(7) 0.2398(5) 1.000 0.057(3) . . . .
C26 C Uiso 0.3056(8) 0.1554(7) 0.1733(5) 1.000 0.053(3) . . . .
C27 C Uiso 0.3343(8) 0.1271(6) -0.0033(5) 1.000 0.041(3) . . . .
C28 C Uiso 0.4415(9) 0.1178(7) 0.0140(5) 1.000 0.060(3) . . . .
C29 C Uiso 0.5350(10) 0.1214(8) -0.0372(6) 1.000 0.075(4) . . . .
C30 C Uiso 0.5140(10) 0.1371(8) -0.1032(6) 1.000 0.074(4) . . . .
C31 C Uiso 0.4070(10) 0.1469(8) -0.1233(6) 1.000 0.081(4) . . . .
C32 C Uiso 0.3156(9) 0.1406(7) -0.0729(5) 1.000 0.062(3) . . . .
C33 C Uiso 0.1414(7) 0.2528(6) 0.0639(5) 1.000 0.039(3) . . . .
C34 C Uiso 0.1856(9) 0.3239(8) 0.0290(6) 1.000 0.066(4) . . . .
C35 C Uiso 0.1330(10) 0.4171(8) 0.0421(6) 1.000 0.081(4) . . . .
C36 C Uiso 0.0350(10) 0.4390(8) 0.0858(6) 1.000 0.074(4) . . . .
C37 C Uiso -0.0100(10) 0.3718(8) 0.1204(6) 1.000 0.072(4) . . . .
C38 C Uiso 0.0426(9) 0.2773(7) 0.1096(5) 1.000 0.057(3) . . . .
C39 C Uiso 0.5802(8) 0.3578(6) 0.5769(5) 1.000 0.041(3) . . . .
C40 C Uiso 0.6211(9) 0.2756(7) 0.6256(5) 1.000 0.056(3) . . . .
C41 C Uiso 0.5200(10) 0.2560(10) 0.6758(8) 1.000 0.119(5) . . . .
C42 C Uiso 0.699(2) 0.3050(10) 0.6680(10) 1.000 0.155(6) . . . .
C43 C Uiso 0.6820(10) 0.1880(10) 0.5876(8) 1.000 0.128(5) . . . .
C44 C Uiso 0.801(2) 0.1460(10) 0.6010(10) 1.000 0.181(8) . . . .
C45 C Uiso 0.859(2) 0.054(2) 0.5620(10) 1.000 0.224(10) . . . .
C46 C Uiso 0.790(2) 0.034(2) 0.5260(10) 1.000 0.203(9) . . . .
C47 C Uiso 0.686(2) 0.057(2) 0.5120(10) 1.000 0.241(11) . . . .
C48 C Uiso 0.618(2) 0.1570(10) 0.5510(10) 1.000 0.179(8) . . . .
C49 C Uiso 0.4464(8) 0.3860(6) 0.4233(5) 1.000 0.046(3) . . . .
C50 C Uiso 0.4312(8) 0.3117(7) 0.3756(5) 1.000 0.049(3) . . . .
C51 C Uiso 0.3420(10) 0.2603(8) 0.4136(6) 1.000 0.071(4) . . . .
C52 C Uiso 0.5440(10) 0.2440(9) 0.3583(7) 1.000 0.091(4) . . . .
C53 C Uiso 0.3835(8) 0.3633(7) 0.3127(5) 1.000 0.055(3) . . . .
C54 C Uiso 0.2860(10) 0.4230(10) 0.3149(8) 1.000 0.118(5) . . . .
C55 C Uiso 0.235(2) 0.4700(10) 0.2540(10) 1.000 0.171(8) . . . .
C56 C Uiso 0.2900(10) 0.4540(10) 0.1954(7) 1.000 0.109(5) . . . .
C57 C Uiso 0.3890(10) 0.3910(10) 0.1892(8) 1.000 0.118(5) . . . .
C58 C Uiso 0.4460(10) 0.3414(9) 0.2469(7) 1.000 0.096(4) . . . .
C59 C Uiso 0.2536(8) 0.4743(7) 0.6986(5) 1.000 0.049(3) . . . .
C60 C Uiso 0.3330(10) 0.5099(8) 0.7263(6) 1.000 0.072(4) . . . .
C61 C Uiso 0.3600(10) 0.4785(8) 0.7925(6) 1.000 0.086(4) . . . .
C62 C Uiso 0.3120(10) 0.4130(8) 0.8281(6) 1.000 0.084(4) . . . .
C63 C Uiso 0.2370(10) 0.3766(9) 0.8014(7) 1.000 0.094(4) . . . .
C64 C Uiso 0.2060(10) 0.4063(8) 0.7335(6) 1.000 0.081(4) . . . .
C65 C Uiso 0.1322(9) 0.6333(7) 0.6312(5) 1.000 0.057(3) . . . .
C66 C Uiso 0.1488(9) 0.7099(8) 0.5924(6) 1.000 0.067(4) . . . .
C67 C Uiso 0.0830(10) 0.7990(10) 0.6048(7) 1.000 0.105(5) . . . .
C68 C Uiso -0.0080(10) 0.8090(10) 0.6573(7) 1.000 0.106(5) . . . .
C69 C Uiso -0.0250(10) 0.7364(9) 0.6944(7) 1.000 0.099(5) . . . .
C70 C Uiso 0.0400(10) 0.6453(9) 0.6837(6) 1.000 0.087(4) . . . .
C71 C Uiso 0.1261(8) 0.4464(7) 0.5900(5) 1.000 0.049(3) . . . .
C72 C Uiso 0.1760(10) 0.3572(8) 0.5708(6) 1.000 0.071(4) . . . .
C73 C Uiso 0.1120(10) 0.2963(9) 0.5518(7) 1.000 0.096(4) . . . .
C74 C Uiso -0.0040(10) 0.3341(9) 0.5513(7) 1.000 0.095(4) . . . .
C75 C Uiso -0.0560(10) 0.4191(8) 0.5677(6) 1.000 0.081(4) . . . .
C76 C Uiso 0.0070(10) 0.4802(8) 0.5880(6) 1.000 0.074(4) . . . .

loop_
_atom_type_symbol
_atom_type_description
_atom_type_scat_dispersion_real
_atom_type_scat_dispersion_imag
_atom_type_scat_source
C C 0.0033 0.0016 ' International Tables Vol C Tables 4.2.6.8 and 6.1.1.4'
Ni Ni 0.3393 1.1124 ' International Tables Vol C Tables 4.2.6.8 and 6.1.1.4'
O O 0.0106 0.0060 ' International Tables Vol C Tables 4.2.6.8 and 6.1.1.4'
P P 0.1023 0.0942 ' International Tables Vol C Tables 4.2.6.8 and 6.1.1.4'

loop_
_geom_angle_atom_site_label_1
_geom_angle_atom_site_label_2
_geom_angle_atom_site_label_3
_geom_angle
_geom_angle_site_symmetry_1
_geom_angle_site_symmetry_2
_geom_angle_site_symmetry_3
_geom_angle_publ_flag
P1 Ni1 O1 91.26(19) . . . yes
P1 Ni1 O3 94.89(19) . . . yes
P1 Ni1 O2 104.34(19) . . 2_555 yes
P1 Ni1 O4 100.97(19) . . 2_555 yes
O1 Ni1 O3 90.2(2) . . . yes
O1 Ni1 O2 164.4(3) . . 2_555 yes
O1 Ni1 O4 88.6(2) . . 2_555 yes
O2 Ni1 O3 89.6(2) 2_555 . . yes
O3 Ni1 O4 164.1(3) . . 2_555 yes
O2 Ni1 O4 87.3(2) 2_555 . 2_555 yes
P2 Ni2 O6 103.6(2) . . 2_666 yes
P2 Ni2 O8 94.14(19) . . 2_666 yes
O5 Ni2 O7 87.2(3) . . . yes
O5 Ni2 O6 164.2(3) . . 2_666 yes
O5 Ni2 O8 90.9(3) . . 2_666 yes
P2 Ni2 O5 92.26(19) . . . yes
P2 Ni2 O7 101.6(2) . . . yes
O6 Ni2 O8 88.9(3) 2_666 . 2_666 yes
O6 Ni2 O7 88.7(3) 2_666 . . yes
O7 Ni2 O8 164.2(3) . . 2_666 yes
Ni1 P1 C27 114.0(3) . . . yes
C21 P1 C33 101.5(4) . . . yes
Ni1 P1 C33 113.7(3) . . . yes
C21 P1 C27 107.2(4) . . . yes
Ni1 P1 C21 115.7(3) . . . yes
C27 P1 C33 103.2(4) . . . yes
Ni2 P2 C65 117.2(4) . . . yes
Ni2 P2 C71 112.5(3) . . . yes
C59 P2 C65 101.4(5) . . . yes
C59 P2 C71 104.4(5) . . . yes
C65 P2 C71 107.8(5) . . . yes
Ni2 P2 C59 112.3(3) . . . yes
Ni1 O1 C1 126.9(6) . . . yes
Ni1 O2 C1 124.9(6) 2_555 . . yes
Ni1 O3 C11 123.1(5) . . . yes
Ni1 O4 C11 128.5(6) 2_555 . . yes
O1 C1 C2 116.9(8) . . . yes
O1 C1 O2 123.8(8) . . . yes
O2 C1 C2 119.3(8) . . . yes
C4 C2 C5 111.4(9) . . . no
C1 C2 C3 107.4(8) . . . no
C1 C2 C4 109.5(8) . . . no
C1 C2 C5 106.9(8) . . . no
C3 C2 C4 107.6(9) . . . no
C3 C2 C5 113.9(9) . . . no
C6 C5 C10 117.8(10) . . . no
C2 C5 C6 123.3(10) . . . no
Ni2 O5 C39 131.1(6) . . . yes
C2 C5 C10 118.9(9) . . . no
C5 C6 C7 119.0(12) . . . no
Ni2 O6 C39 118.2(6) 2_666 . . yes
C6 C7 C8 118.6(12) . . . no
Ni2 O7 C49 120.2(6) . . . yes
C7 C8 C9 126.7(14) . . . no
Ni2 O8 C49 130.1(6) 2_666 . . yes
C8 C9 C10 114.0(13) . . . no
C5 C10 C9 123.5(11) . . . no
O3 C11 C12 117.2(7) . . . yes
O4 C11 C12 118.6(8) . . . yes
O3 C11 O4 124.2(8) . . . yes
C14 C12 C15 110.5(9) . . . no
C11 C12 C15 108.5(8) . . . no
C11 C12 C13 112.3(8) . . . no
C11 C12 C14 106.6(8) . . . no
C13 C12 C14 107.5(8) . . . no
C13 C12 C15 111.4(9) . . . no
C12 C15 C16 122.9(14) . . . no
C12 C15 C20 117.8(12) . . . no
C16 C15 C20 119.1(15) . . . no
C15 C16 C17 123.7(19) . . . no
C16 C17 C18 106(2) . . . no
C17 C18 C19 135(3) . . . no
C18 C19 C20 114(2) . . . no
C15 C20 C19 119.0(18) . . . no
P1 C21 C22 119.3(7) . . . yes
P1 C21 C26 122.4(7) . . . yes
C22 C21 C26 118.1(8) . . . no
C21 C22 C23 121.5(9) . . . no
C22 C23 C24 118.9(10) . . . no
C23 C24 C25 121.1(10) . . . no
C24 C25 C26 121.5(10) . . . no
C21 C26 C25 118.9(9) . . . no
C28 C27 C32 119.5(9) . . . no
P1 C27 C28 125.2(8) . . . yes
P1 C27 C32 115.2(8) . . . yes
C27 C28 C29 120.5(10) . . . no
C28 C29 C30 118.7(11) . . . no
C29 C30 C31 123.0(11) . . . no
C30 C31 C32 118.1(11) . . . no
C27 C32 C31 120.1(10) . . . no
P1 C33 C34 125.0(8) . . . yes
C34 C33 C38 118.0(9) . . . no
P1 C33 C38 117.0(7) . . . yes
C33 C34 C35 119.9(10) . . . no
C34 C35 C36 120.7(11) . . . no
C35 C36 C37 120.7(11) . . . no
C36 C37 C38 119.8(11) . . . no
C33 C38 C37 120.7(10) . . . no
O5 C39 O6 126.0(9) . . . yes
O5 C39 C40 118.6(9) . . . yes
O6 C39 C40 115.4(8) . . . yes
C39 C40 C41 110.5(9) . . . no
C39 C40 C42 106.9(9) . . . no
C39 C40 C43 112.1(9) . . . no
C41 C40 C42 105.8(11) . . . no
C41 C40 C43 110.3(10) . . . no
C42 C40 C43 111.0(11) . . . no
C40 C43 C44 116.9(12) . . . no
C40 C43 C48 114.3(13) . . . no
C44 C43 C48 128.6(15) . . . no
C43 C44 C45 114.9(17) . . . no
C44 C45 C46 110(2) . . . no
C45 C46 C47 143(3) . . . no
C46 C47 C48 109(2) . . . no
C43 C48 C47 113.4(18) . . . no
O7 C49 O8 125.0(8) . . . yes
O7 C49 C50 120.2(9) . . . yes
O8 C49 C50 114.8(8) . . . yes
C49 C50 C51 107.8(8) . . . no
C49 C50 C52 110.0(9) . . . no
C49 C50 C53 107.2(8) . . . no
C51 C50 C52 110.3(9) . . . no
C51 C50 C53 108.9(8) . . . no
C52 C50 C53 112.5(9) . . . no
C50 C53 C54 123.5(11) . . . no
C50 C53 C58 118.7(9) . . . no
C54 C53 C58 117.7(11) . . . no
C53 C54 C55 124.3(14) . . . no
C54 C55 C56 119.2(17) . . . no
C55 C56 C57 119.6(15) . . . no
C56 C57 C58 124.6(14) . . . no
C53 C58 C57 114.4(11) . . . no
P2 C59 C60 117.0(8) . . . yes
P2 C59 C64 122.5(8) . . . yes
C60 C59 C64 120.4(10) . . . no
C59 C60 C61 118.8(11) . . . no
C60 C61 C62 121.4(11) . . . no
C61 C62 C63 120.4(12) . . . no
C62 C63 C64 120.5(12) . . . no
C59 C64 C63 118.3(11) . . . no
P2 C65 C66 121.4(8) . . . yes
P2 C65 C70 120.7(8) . . . yes
C66 C65 C70 117.7(10) . . . no
C65 C66 C67 123.0(11) . . . no
C66 C67 C68 118.1(12) . . . no
C67 C68 C69 119.4(13) . . . no
C68 C69 C70 124.1(13) . . . no
C65 C70 C69 117.5(11) . . . no
P2 C71 C72 117.9(8) . . . yes
P2 C71 C76 122.9(8) . . . yes
C72 C71 C76 119.2(10) . . . no
C71 C72 C73 122.4(11) . . . no
C72 C73 C74 115.1(12) . . . no
C73 C74 C75 125.2(12) . . . no
C74 C75 C76 120.1(12) . . . no
C71 C76 C75 118.0(10) . . . no

loop_
_geom_bond_atom_site_label_1
_geom_bond_atom_site_label_2
_geom_bond_distance
_geom_bond_site_symmetry_1
_geom_bond_site_symmetry_2
_geom_bond_publ_flag
Ni1 P1 2.386(3) . . yes
Ni1 O1 2.000(6) . . yes
Ni1 O3 2.007(6) . . yes
Ni1 O2 2.001(6) . 2_555 yes
Ni1 O4 2.006(6) . 2_555 yes
Ni2 O5 2.018(7) . . yes
Ni2 O7 2.007(7) . . yes
Ni2 O6 2.032(7) . 2_666 yes
Ni2 O8 2.014(6) . 2_666 yes
Ni2 P2 2.389(3) . . yes
P1 C21 1.802(8) . . yes
P1 C27 1.813(10) . . yes
P1 C33 1.815(9) . . yes
P2 C65 1.799(11) . . yes
P2 C71 1.831(10) . . yes
P2 C59 1.821(10) . . yes
O1 C1 1.263(12) . . yes
O2 C1 1.244(11) . . yes
O3 C11 1.259(11) . . yes
O4 C11 1.231(10) . . yes
C1 C2 1.548(13) . . no
C2 C4 1.549(16) . . no
C2 C5 1.470(14) . . no
C2 C3 1.537(15) . . no
C5 C10 1.379(17) . . no
C5 C6 1.374(16) . . no
O5 C39 1.244(12) . . yes
C6 C7 1.45(2) . . no
O6 C39 1.253(12) . . yes
O7 C49 1.232(11) . . yes
C7 C8 1.28(2) . . no
O8 C49 1.268(12) . . yes
C8 C9 1.366(18) . . no
C9 C10 1.41(2) . . no
C11 C12 1.515(13) . . no
C12 C13 1.502(15) . . no
C12 C14 1.560(16) . . no
C12 C15 1.447(15) . . no
C15 C16 1.26(2) . . no
C15 C20 1.43(3) . . no
C16 C17 1.67(3) . . no
C17 C18 1.26(4) . . no
C18 C19 1.32(4) . . no
C19 C20 1.47(3) . . no
C21 C26 1.390(13) . . no
C21 C22 1.376(13) . . no
C22 C23 1.405(15) . . no
C23 C24 1.358(15) . . no
C24 C25 1.322(14) . . no
C25 C26 1.414(14) . . no
C27 C32 1.409(14) . . no
C27 C28 1.348(15) . . no
C28 C29 1.416(16) . . no
C29 C30 1.349(17) . . no
C30 C31 1.366(17) . . no
C31 C32 1.395(16) . . no
C33 C34 1.381(15) . . no
C33 C38 1.384(14) . . no
C34 C35 1.396(16) . . no
C35 C36 1.352(17) . . no
C36 C37 1.337(17) . . no
C37 C38 1.405(15) . . no
C39 C40 1.520(14) . . no
C40 C41 1.530(18) . . no
C40 C42 1.48(2) . . no
C40 C43 1.518(18) . . no
C43 C44 1.47(3) . . no
C43 C48 1.29(3) . . no
C44 C45 1.57(3) . . no
C45 C46 1.25(3) . . no
C46 C47 1.28(4) . . no
C47 C48 1.69(3) . . no
C49 C50 1.542(14) . . no
C50 C51 1.537(16) . . no
C50 C52 1.498(16) . . no
C50 C53 1.513(14) . . no
C53 C54 1.289(17) . . no
C53 C58 1.427(17) . . no
C54 C55 1.47(2) . . no
C55 C56 1.26(2) . . no
C56 C57 1.325(19) . . no
C57 C58 1.47(2) . . no
C59 C60 1.371(16) . . no
C59 C64 1.365(15) . . no
C60 C61 1.404(17) . . no
C61 C62 1.344(17) . . no
C62 C63 1.324(18) . . no
C63 C64 1.445(18) . . no
C65 C66 1.355(15) . . no
C65 C70 1.400(16) . . no
C66 C67 1.384(18) . . no
C67 C68 1.391(19) . . no
C68 C69 1.291(19) . . no
C69 C70 1.400(18) . . no
C71 C72 1.366(15) . . no
C71 C76 1.406(16) . . no
C72 C73 1.402(17) . . no
C73 C74 1.376(18) . . no
C74 C75 1.303(17) . . no
C75 C76 1.405(17) . . no

loop_
_geom_torsion_atom_site_label_1
_geom_torsion_atom_site_label_2
_geom_torsion_atom_site_label_3
_geom_torsion_atom_site_label_4
_geom_torsion
_geom_torsion_site_symmetry_1
_geom_torsion_site_symmetry_2
_geom_torsion_site_symmetry_3
_geom_torsion_site_symmetry_4
_geom_torsion_publ_flag
O1 Ni1 P1 C21 151.6(4) . . . . no
O1 Ni1 P1 C27 -83.4(4) . . . . no
O1 Ni1 P1 C33 34.6(4) . . . . no
O3 Ni1 P1 C21 61.2(4) . . . . no
O3 Ni1 P1 C27 -173.8(4) . . . . no
O3 Ni1 P1 C33 -55.8(4) . . . . no
O2 Ni1 P1 C21 -29.6(4) 2_555 . . . no
O2 Ni1 P1 C27 95.4(4) 2_555 . . . no
O2 Ni1 P1 C33 -146.6(4) 2_555 . . . no
O4 Ni1 P1 C21 -119.6(4) 2_555 . . . no
O4 Ni1 P1 C27 5.4(4) 2_555 . . . no
O4 Ni1 P1 C33 123.4(4) 2_555 . . . no
P1 Ni1 O1 C1 -176.6(7) . . . . no
O3 Ni1 O1 C1 -81.7(7) . . . . no
O4 Ni1 O1 C1 82.5(7) 2_555 . . . no
P1 Ni1 O3 C11 170.6(6) . . . . no
O1 Ni1 O3 C11 79.3(6) . . . . no
O2 Ni1 O3 C11 -85.0(6) 2_555 . . . no
P1 Ni1 O2 C1 177.4(7) . . 2_555 2_555 no
O3 Ni1 O2 C1 82.4(7) . . 2_555 2_555 no
P1 Ni1 O4 C11 -171.1(7) . . 2_555 2_555 no
O1 Ni1 O4 C11 -80.1(7) . . 2_555 2_555 no
O7 Ni2 P2 C65 -125.1(4) . . . . no
O7 Ni2 P2 C71 0.7(4) . . . . no
O6 Ni2 P2 C59 -150.4(4) 2_666 . . . no
O6 Ni2 P2 C65 -33.6(4) 2_666 . . . no
O6 Ni2 P2 C71 92.2(4) 2_666 . . . no
O8 Ni2 P2 C59 -60.6(4) 2_666 . . . no
O8 Ni2 P2 C65 56.3(4) 2_666 . . . no
O8 Ni2 P2 C71 -178.0(4) 2_666 . . . no
P2 Ni2 O5 C39 -166.6(8) . . . . no
O7 Ni2 O5 C39 91.9(8) . . . . no
O8 Ni2 O5 C39 -72.4(8) 2_666 . . . no
P2 Ni2 O7 C49 -164.1(7) . . . . no
O5 Ni2 O7 C49 -72.3(7) . . . . no
O6 Ni2 O7 C49 92.4(7) 2_666 . . . no
P2 Ni2 O6 C39 168.4(6) . . 2_666 2_666 no
O7 Ni2 O6 C39 -90.0(7) . . 2_666 2_666 no
P2 Ni2 O8 C49 170.8(7) . . 2_666 2_666 no
O5 Ni2 O8 C49 78.5(7) . . 2_666 2_666 no
O5 Ni2 P2 C65 147.3(4) . . . . no
O5 Ni2 P2 C71 -87.0(4) . . . . no
O5 Ni2 P2 C59 30.5(4) . . . . no
O7 Ni2 P2 C59 118.1(4) . . . . no
C27 P1 C33 C38 -177.1(8) . . . . no
C33 P1 C21 C22 132.5(8) . . . . no
C21 P1 C27 C28 -8.3(10) . . . . no
C33 P1 C27 C28 98.4(9) . . . . no
Ni1 P1 C27 C32 45.0(8) . . . . no
Ni1 P1 C21 C26 -166.5(7) . . . . no
C27 P1 C21 C26 65.1(9) . . . . no
C33 P1 C21 C26 -42.8(9) . . . . no
Ni1 P1 C33 C34 -123.6(8) . . . . no
C21 P1 C33 C34 111.5(9) . . . . no
C27 P1 C33 C34 0.5(10) . . . . no
Ni1 P1 C33 C38 58.8(8) . . . . no
C21 P1 C27 C32 174.4(7) . . . . no
C33 P1 C27 C32 -78.9(8) . . . . no
Ni1 P1 C21 C22 8.8(8) . . . . no
C21 P1 C33 C38 -66.2(8) . . . . no
C27 P1 C21 C22 -119.6(8) . . . . no
Ni1 P1 C27 C28 -137.7(8) . . . . no
C71 P2 C65 C70 60.0(10) . . . . no
Ni2 P2 C71 C72 46.1(9) . . . . no
C71 P2 C59 C64 -4.2(10) . . . . no
C65 P2 C71 C76 -0.1(10) . . . . no
Ni2 P2 C59 C64 -126.3(9) . . . . no
C59 P2 C65 C70 -49.3(10) . . . . no
C71 P2 C59 C60 173.6(8) . . . . no
C65 P2 C59 C60 -74.5(9) . . . . no
C65 P2 C59 C64 107.8(10) . . . . no
C59 P2 C71 C72 -76.0(9) . . . . no
C65 P2 C71 C72 176.8(8) . . . . no
C71 P2 C65 C66 -116.4(10) . . . . no
Ni2 P2 C65 C70 -172.0(8) . . . . no
Ni2 P2 C59 C60 51.5(9) . . . . no
Ni2 P2 C71 C76 -130.8(8) . . . . no
C59 P2 C65 C66 134.3(9) . . . . no
C59 P2 C71 C76 107.2(9) . . . . no
Ni2 P2 C65 C66 11.6(11) . . . . no
Ni1 O1 C1 O2 -1.8(13) . . . . no
Ni1 O1 C1 C2 175.8(6) . . . . no
Ni1 O2 C1 C2 -178.0(6) 2_555 . . . no
Ni1 O2 C1 O1 -0.5(13) 2_555 . . . no
Ni1 O3 C11 C12 -179.3(5) . . . . no
Ni1 O3 C11 O4 1.6(12) . . . . no
Ni1 O4 C11 O3 0.3(12) 2_555 . . . no
Ni1 O4 C11 C12 -178.8(5) 2_555 . . . no
O1 C1 C2 C5 -94.6(10) . . . . no
O2 C1 C2 C4 -156.2(9) . . . . no
O1 C1 C2 C4 26.2(12) . . . . no
O2 C1 C2 C3 -39.6(12) . . . . no
O1 C1 C2 C3 142.7(9) . . . . no
O2 C1 C2 C5 83.1(11) . . . . no
C3 C2 C5 C6 2.6(15) . . . . no
C4 C2 C5 C10 -53.9(13) . . . . no
C4 C2 C5 C6 124.5(11) . . . . no
C3 C2 C5 C10 -175.8(10) . . . . no
C1 C2 C5 C10 65.7(12) . . . . no
C1 C2 C5 C6 -115.9(11) . . . . no
C2 C5 C10 C9 177.7(12) . . . . no
C6 C5 C10 C9 -0.8(18) . . . . no
Ni2 O5 C39 C40 175.5(6) . . . . no
Ni2 O5 C39 O6 -3.9(15) . . . . no
C10 C5 C6 C7 -2.5(17) . . . . no
C2 C5 C6 C7 179.1(11) . . . . no
Ni2 O6 C39 O5 -1.1(13) 2_666 . . . no
C5 C6 C7 C8 1(2) . . . . no
Ni2 O6 C39 C40 179.5(6) 2_666 . . . no
C6 C7 C8 C9 5(2) . . . . no
Ni2 O7 C49 C50 173.9(6) . . . . no
Ni2 O7 C49 O8 -8.2(13) . . . . no
Ni2 O8 C49 C50 -175.5(6) 2_666 . . . no
Ni2 O8 C49 O7 6.4(14) 2_666 . . . no
C7 C8 C9 C10 -8(2) . . . . no
C8 C9 C10 C5 5(2) . . . . no
O4 C11 C12 C13 -155.4(9) . . . . no
O4 C11 C12 C14 -37.9(11) . . . . no
O3 C11 C12 C13 25.4(11) . . . . no
O3 C11 C12 C15 -98.1(10) . . . . no
O3 C11 C12 C14 142.9(8) . . . . no
O4 C11 C12 C15 81.1(11) . . . . no
C11 C12 C15 C16 52.8(16) . . . . no
C11 C12 C15 C20 -132.6(12) . . . . no
C14 C12 C15 C20 -16.2(15) . . . . no
C14 C12 C15 C16 169.3(14) . . . . no
C13 C12 C15 C20 103.3(13) . . . . no
C13 C12 C15 C16 -71.3(16) . . . . no
C12 C15 C16 C17 179.9(14) . . . . no
C20 C15 C16 C17 6(2) . . . . no
C16 C15 C20 C19 0(2) . . . . no
C12 C15 C20 C19 -175.2(15) . . . . no
C15 C16 C17 C18 2(3) . . . . no
C16 C17 C18 C19 -19(4) . . . . no
C17 C18 C19 C20 25(4) . . . . no
C18 C19 C20 C15 -12(3) . . . . no
C26 C21 C22 C23 -2.0(14) . . . . no
P1 C21 C26 C25 178.5(7) . . . . no
C22 C21 C26 C25 3.2(14) . . . . no
P1 C21 C22 C23 -177.4(8) . . . . no
C21 C22 C23 C24 -0.2(16) . . . . no
C22 C23 C24 C25 1.2(16) . . . . no
C23 C24 C25 C26 0.1(17) . . . . no
C24 C25 C26 C21 -2.3(15) . . . . no
C28 C27 C32 C31 -1.8(14) . . . . no
P1 C27 C32 C31 175.7(8) . . . . no
P1 C27 C28 C29 -177.3(8) . . . . no
C32 C27 C28 C29 -0.1(15) . . . . no
C27 C28 C29 C30 2.0(16) . . . . no
C28 C29 C30 C31 -2.1(18) . . . . no
C29 C30 C31 C32 0.2(18) . . . . no
C30 C31 C32 C27 1.7(16) . . . . no
C38 C33 C34 C35 2.2(16) . . . . no
P1 C33 C38 C37 177.2(8) . . . . no
C34 C33 C38 C37 -0.6(15) . . . . no
P1 C33 C34 C35 -175.4(9) . . . . no
C33 C34 C35 C36 -3.9(18) . . . . no
C34 C35 C36 C37 3.9(19) . . . . no
C35 C36 C37 C38 -2.2(18) . . . . no
C36 C37 C38 C33 0.6(17) . . . . no
O5 C39 C40 C41 -1.2(13) . . . . no
O6 C39 C40 C42 63.5(13) . . . . no
O6 C39 C40 C41 178.2(9) . . . . no
O5 C39 C40 C42 -115.9(12) . . . . no
O5 C39 C40 C43 122.3(10) . . . . no
O6 C39 C40 C43 -58.4(12) . . . . no
C39 C40 C43 C48 -62.3(16) . . . . no
C41 C40 C43 C48 61.3(17) . . . . no
C42 C40 C43 C44 2.7(18) . . . . no
C39 C40 C43 C44 122.2(14) . . . . no
C42 C40 C43 C48 178.2(15) . . . . no
C41 C40 C43 C44 -114.2(14) . . . . no
C40 C43 C48 C47 -177.5(13) . . . . no
C44 C43 C48 C47 -3(3) . . . . no
C48 C43 C44 C45 4(3) . . . . no
C40 C43 C44 C45 178.4(14) . . . . no
C43 C44 C45 C46 0(3) . . . . no
C44 C45 C46 C47 -7(5) . . . . no
C45 C46 C47 C48 8(5) . . . . no
C46 C47 C48 C43 -2(3) . . . . no
O8 C49 C50 C52 30.8(12) . . . . no
O7 C49 C50 C52 -151.1(9) . . . . no
O7 C49 C50 C51 -30.8(12) . . . . no
O7 C49 C50 C53 86.3(10) . . . . no
O8 C49 C50 C51 151.0(8) . . . . no
O8 C49 C50 C53 -91.9(10) . . . . no
C52 C50 C53 C54 178.0(11) . . . . no
C51 C50 C53 C58 -120.9(11) . . . . no
C51 C50 C53 C54 55.4(14) . . . . no
C52 C50 C53 C58 1.6(14) . . . . no
C49 C50 C53 C54 -60.9(14) . . . . no
C49 C50 C53 C58 122.7(10) . . . . no
C50 C53 C54 C55 -176.4(13) . . . . no
C50 C53 C58 C57 176.4(10) . . . . no
C54 C53 C58 C57 -0.2(16) . . . . no
C58 C53 C54 C55 0(2) . . . . no
C53 C54 C55 C56 -2(3) . . . . no
C54 C55 C56 C57 4(2) . . . . no
C55 C56 C57 C58 -5(2) . . . . no
C56 C57 C58 C53 2.5(19) . . . . no
C64 C59 C60 C61 -3.1(17) . . . . no
P2 C59 C60 C61 179.1(9) . . . . no
C60 C59 C64 C63 3.1(17) . . . . no
P2 C59 C64 C63 -179.2(9) . . . . no
C59 C60 C61 C62 1.7(18) . . . . no
C60 C61 C62 C63 -0.3(19) . . . . no
C61 C62 C63 C64 0.3(19) . . . . no
C62 C63 C64 C59 -1.7(18) . . . . no
P2 C65 C66 C67 -180.0(10) . . . . no
C66 C65 C70 C69 -3.0(17) . . . . no
C70 C65 C66 C67 3.5(17) . . . . no
P2 C65 C70 C69 -179.5(9) . . . . no
C65 C66 C67 C68 -3.5(19) . . . . no
C66 C67 C68 C69 3.0(19) . . . . no
C67 C68 C69 C70 -3(2) . . . . no
C68 C69 C70 C65 3(2) . . . . no
P2 C71 C72 C73 -179.7(10) . . . . no
C76 C71 C72 C73 -2.8(17) . . . . no
P2 C71 C76 C75 178.3(8) . . . . no
C72 C71 C76 C75 1.5(16) . . . . no
C71 C72 C73 C74 2.4(18) . . . . no
C72 C73 C74 C75 -1(2) . . . . no
C73 C74 C75 C76 0(2) . . . . no
C74 C75 C76 C71 -0.2(18) . . . . no
